data_2232005
loop_
_publ_author_name
'Shi, Fuqiang'
'Zhu, Li-Hong'
'Mu, Li'
'Zhang, Long'
'Li, Ya-Feng'

_publ_section_title
;
 6-Chloro-<i>N</i>-methyl-5-nitro-<i>N</i>-phenylpyrimidin-4-amine
;
_journal_coeditor_code NG5229
_journal_issue 10
_journal_name_full 'Acta Crystallographica Section E'
_journal_page_first o2689
_journal_paper_doi 10.1107/S1600536811037664
_journal_volume 67
_journal_year 2011
_chemical_formula_iupac 'C11 H9 Cl N4 O2'
_chemical_formula_moiety 'C11 H9 Cl N4 O2'
_chemical_formula_sum 'C11 H9 Cl N4 O2'
_chemical_formula_weight 264.67
_chemical_name_systematic
;
6-Chloro-<i>N</i>-methyl-5-nitro-<i>N</i>-phenylpyrimidin-4-amine
;
_space_group_IT_number 2
_symmetry_cell_setting triclinic
_symmetry_space_group_name_Hall '-P 1'
_symmetry_space_group_name_H-M 'P -1'
_atom_sites_solution_hydrogens geom
_atom_sites_solution_primary direct
_atom_sites_solution_secondary difmap
_audit_creation_method SHELXL-97
_cell_angle_alpha 73.76(3)
_cell_angle_beta 86.80(3)
_cell_angle_gamma 84.21(3)
_cell_formula_units_Z 2
_cell_length_a 6.8980(14)
_cell_length_b 8.9282(18)
_cell_length_c 11.427(2)
_cell_measurement_reflns_used 500
_cell_measurement_temperature 293(2)
_cell_measurement_theta_max 27.45
_cell_measurement_theta_min 3.40
_cell_volume 671.9(2)
_computing_cell_refinement 'PROCESS-AUTO (Rigaku, 1998)'
_computing_data_collection 'PROCESS-AUTO (Rigaku, 1998)'
_computing_data_reduction 'CrystalStructure (Rigaku/MSC, 2002)'
_computing_molecular_graphics 'DIAMOND (Brandenburg, 2000)'
_computing_publication_material 'SHELXL97 (Sheldrick, 2008)'
_computing_structure_refinement 'SHELXL97 (Sheldrick, 2008)'
_computing_structure_solution 'SHELXS97 (Sheldrick, 2008)'
_diffrn_ambient_temperature 293(2)
_diffrn_detector_area_resol_mean 10.00
_diffrn_measured_fraction_theta_full 0.991
_diffrn_measured_fraction_theta_max 0.890
_diffrn_measurement_device_type 'Rigaku R-AXIS RAPID'
_diffrn_measurement_method \w
_diffrn_radiation_monochromator graphite
_diffrn_radiation_source 'fine-focus sealed tube'
_diffrn_radiation_type MoK\a
_diffrn_radiation_wavelength 0.71073
_diffrn_reflns_av_R_equivalents 0.0298
_diffrn_reflns_av_sigmaI/netI 0.0406
_diffrn_reflns_limit_h_max 7
_diffrn_reflns_limit_h_min -8
_diffrn_reflns_limit_k_max 10
_diffrn_reflns_limit_k_min -10
_diffrn_reflns_limit_l_max 14
_diffrn_reflns_limit_l_min -14
_diffrn_reflns_number 5925
_diffrn_reflns_theta_full 25.00
_diffrn_reflns_theta_max 27.45
_diffrn_reflns_theta_min 3.40
_exptl_absorpt_coefficient_mu 0.284
_exptl_absorpt_correction_T_max 0.9640
_exptl_absorpt_correction_T_min 0.8853
_exptl_absorpt_correction_type multi-scan
_exptl_absorpt_process_details '(ABSCOR; Higashi, 1995)'
_exptl_crystal_colour colorless
_exptl_crystal_density_diffrn 1.308
_exptl_crystal_density_method 'not measured'
_exptl_crystal_description block
_exptl_crystal_F_000 272
_exptl_crystal_size_max 0.44
_exptl_crystal_size_mid 0.38
_exptl_crystal_size_min 0.13
_refine_diff_density_max 0.249
_refine_diff_density_min -0.192
_refine_ls_extinction_method none
_refine_ls_goodness_of_fit_ref 1.069
_refine_ls_hydrogen_treatment constr
_refine_ls_matrix_type full
_refine_ls_number_parameters 164
_refine_ls_number_reflns 2730
_refine_ls_number_restraints 0
_refine_ls_restrained_S_all 1.069
_refine_ls_R_factor_all 0.0790
_refine_ls_R_factor_gt 0.0492
_refine_ls_shift/su_max 0.000
_refine_ls_shift/su_mean 0.000
_refine_ls_structure_factor_coef Fsqd
_refine_ls_weighting_details 'calc w=1/[\s^2^(Fo^2^)+(0.0827P)^2^+0.0097P] where P=(Fo^2^+2Fc^2^)/3'
_refine_ls_weighting_scheme calc
_refine_ls_wR_factor_gt 0.1382
_refine_ls_wR_factor_ref 0.1539
_reflns_number_gt 1742
_reflns_number_total 2730
_reflns_threshold_expression I>2\s(I)
_cod_data_source_file ng5229.cif
_cod_data_source_block I
_cod_original_cell_volume 672.0(2)
_cod_database_code 2232005
_cod_database_fobs_code 2232005

loop_
_symmetry_equiv_pos_as_xyz
'x, y, z'
'-x, -y, -z'

loop_
_atom_site_type_symbol
_atom_site_label
_atom_site_fract_x
_atom_site_fract_y
_atom_site_fract_z
_atom_site_U_iso_or_equiv
_atom_site_adp_type
_atom_site_calc_flag
_atom_site_refinement_flags
_atom_site_occupancy
_atom_site_symmetry_multiplicity
Cl Cl1 0.27001(12) 0.38397(9) 0.55435(6) 0.0897(3) Uani d . 1 1
C C1 0.2612(3) 0.1851(3) 0.52481(19) 0.0585(5) Uani d . 1 1
C C2 0.2496(3) 0.1772(2) 0.40780(17) 0.0483(5) Uani d . 1 1
C C3 0.2386(3) 0.0133(2) 0.38625(17) 0.0485(5) Uani d . 1 1
C C4 0.2470(3) -0.1014(3) 0.59315(19) 0.0655(6) Uani d . 1 1
H H4 0.2468 -0.1895 0.6599 0.079 Uiso calc R 1 1
N N1 0.2346(3) -0.1270(2) 0.48527(16) 0.0600(5) Uani d . 1 1
N N2 0.2610(3) 0.0465(3) 0.62119(16) 0.0694(6) Uani d . 1 1
C C5 0.2510(3) 0.1072(2) 0.16239(18) 0.0544(5) Uani d . 1 1
C C6 0.4329(4) 0.1522(3) 0.1186(2) 0.0716(7) Uani d . 1 1
H H6 0.5428 0.1063 0.1631 0.086 Uiso calc R 1 1
C C7 0.4528(5) 0.2692(4) 0.0051(3) 0.0954(9) Uani d . 1 1
H H7 0.5759 0.3000 -0.0227 0.114 Uiso calc R 1 1
C C8 0.2935(6) 0.3371(4) -0.0638(2) 0.1037(11) Uani d . 1 1
H H8 0.3077 0.4122 -0.1381 0.124 Uiso calc R 1 1
C C9 0.1135(6) 0.2917(4) -0.0205(3) 0.1034(11) Uani d . 1 1
H H9 0.0043 0.3376 -0.0656 0.124 Uiso calc R 1 1
C C10 0.0897(4) 0.1749(3) 0.0930(2) 0.0817(8) Uani d . 1 1
H H10 -0.0337 0.1445 0.1202 0.098 Uiso calc R 1 1
C C11 0.2102(5) -0.1969(3) 0.2719(3) 0.0965(10) Uani d . 1 1
H H11A 0.3338 -0.2570 0.2895 0.145 Uiso calc R 1 1
H H11B 0.1728 -0.1948 0.1917 0.145 Uiso calc R 1 1
H H11C 0.1136 -0.2440 0.3307 0.145 Uiso calc R 1 1
N N4 0.2395(3) 0.3422(2) 0.31108(16) 0.0611(5) Uani d . 1 1
N N3 0.2279(3) -0.0184(2) 0.27815(15) 0.0610(5) Uani d . 1 1
O O1 0.0799(3) 0.4051(2) 0.27365(17) 0.0885(6) Uani d . 1 1
O O2 0.3903(3) 0.4091(2) 0.27659(17) 0.0889(6) Uani d . 1 1

loop_
_atom_site_aniso_label
_atom_site_aniso_U_11
_atom_site_aniso_U_22
_atom_site_aniso_U_33
_atom_site_aniso_U_12
_atom_site_aniso_U_13
_atom_site_aniso_U_23
Cl1 0.1161(6) 0.1002(6) 0.0686(4) -0.0261(4) 0.0009(4) -0.0440(4)
C1 0.0513(12) 0.0778(15) 0.0475(11) -0.0073(9) -0.0013(9) -0.0187(10)
C2 0.0444(10) 0.0555(12) 0.0418(10) -0.0054(8) 0.0014(8) -0.0081(9)
C3 0.0462(11) 0.0536(12) 0.0419(10) -0.0013(8) 0.0020(8) -0.0082(9)
C4 0.0575(13) 0.0777(16) 0.0451(12) 0.0008(10) -0.0005(9) 0.0073(11)
N1 0.0608(11) 0.0606(11) 0.0494(10) -0.0012(8) 0.0025(8) -0.0022(8)
N2 0.0645(12) 0.0960(15) 0.0422(10) -0.0040(10) -0.0054(8) -0.0101(10)
C5 0.0695(14) 0.0575(12) 0.0366(10) -0.0065(9) 0.0008(9) -0.0137(9)
C6 0.0695(16) 0.0932(18) 0.0524(13) -0.0116(12) 0.0033(11) -0.0199(12)
C7 0.103(2) 0.123(2) 0.0616(16) -0.0383(18) 0.0260(16) -0.0237(16)
C8 0.158(3) 0.105(2) 0.0433(14) -0.033(2) 0.0002(18) -0.0056(14)
C9 0.129(3) 0.107(2) 0.0651(17) -0.0076(19) -0.0391(19) -0.0022(16)
C10 0.0740(17) 0.102(2) 0.0656(15) -0.0096(13) -0.0142(13) -0.0141(14)
C11 0.170(3) 0.0617(16) 0.0635(16) -0.0234(16) 0.0113(17) -0.0244(12)
N4 0.0828(14) 0.0553(11) 0.0452(10) -0.0049(9) 0.0051(9) -0.0154(8)
N3 0.0842(13) 0.0542(11) 0.0436(9) -0.0103(8) 0.0035(8) -0.0115(8)
O1 0.0992(14) 0.0837(13) 0.0688(11) 0.0162(10) -0.0197(10) -0.0035(9)
O2 0.1063(15) 0.0742(12) 0.0829(13) -0.0353(10) 0.0259(11) -0.0125(9)

loop_
_atom_type_symbol
_atom_type_description
_atom_type_scat_dispersion_real
_atom_type_scat_dispersion_imag
_atom_type_scat_source
C C 0.0033 0.0016 'International Tables Vol C Tables 4.2.6.8 and 6.1.1.4'
H H 0.0000 0.0000 'International Tables Vol C Tables 4.2.6.8 and 6.1.1.4'
N N 0.0061 0.0033 'International Tables Vol C Tables 4.2.6.8 and 6.1.1.4'
O O 0.0106 0.0060 'International Tables Vol C Tables 4.2.6.8 and 6.1.1.4'
Cl Cl 0.1484 0.1585 'International Tables Vol C Tables 4.2.6.8 and 6.1.1.4'

loop_
_geom_angle_atom_site_label_1
_geom_angle_atom_site_label_2
_geom_angle_atom_site_label_3
_geom_angle
C2 C1 N2 119.2(2)
C2 C1 Cl1 119.29(17)
N2 C1 Cl1 121.46(16)
C1 C2 C3 118.29(17)
C1 C2 N4 113.29(18)
C3 C2 N4 128.35(16)
N3 C3 N1 110.90(18)
N3 C3 C2 127.02(16)
N1 C3 C2 122.06(17)
N1 C4 N2 128.60(19)
N1 C4 H4 115.7
N2 C4 H4 115.7
C4 N1 C3 112.86(19)
C1 N2 C4 118.93(18)
C6 C5 C10 118.8(2)
C6 C5 N3 121.0(2)
C10 C5 N3 120.1(2)
C5 C6 C7 120.2(2)
C5 C6 H6 119.9
C7 C6 H6 119.9
C8 C7 C6 121.2(3)
C8 C7 H7 119.4
C6 C7 H7 119.4
C9 C8 C7 118.4(2)
C9 C8 H8 120.8
C7 C8 H8 120.8
C8 C9 C10 121.4(3)
C8 C9 H9 119.3
C10 C9 H9 119.3
C5 C10 C9 120.0(3)
C5 C10 H10 120.0
C9 C10 H10 120.0
N3 C11 H11A 109.5
N3 C11 H11B 109.5
H11A C11 H11B 109.5
N3 C11 H11C 109.5
H11A C11 H11C 109.5
H11B C11 H11C 109.5
O1 N4 O2 120.9(2)
O1 N4 C2 118.81(18)
O2 N4 C2 120.25(19)
C3 N3 C5 120.02(17)
C3 N3 C11 120.80(17)
C5 N3 C11 118.93(17)

loop_
_geom_bond_atom_site_label_1
_geom_bond_atom_site_label_2
_geom_bond_distance
Cl1 C1 1.905(2)
C1 C2 1.366(3)
C1 N2 1.408(3)
C2 C3 1.560(3)
C2 N4 1.573(3)
C3 N3 1.349(3)
C3 N1 1.436(2)
C4 N1 1.324(3)
C4 N2 1.456(3)
C4 H4 0.9300
C5 C6 1.380(3)
C5 C10 1.388(3)
C5 N3 1.488(3)
C6 C7 1.430(4)
C6 H6 0.9300
C7 C8 1.375(5)
C7 H7 0.9300
C8 C9 1.368(4)
C8 H8 0.9300
C9 C10 1.431(4)
C9 H9 0.9300
C10 H10 0.9300
C11 N3 1.633(3)
C11 H11A 0.9600
C11 H11B 0.9600
C11 H11C 0.9600
N4 O1 1.226(2)
N4 O2 1.242(3)

loop_
_cod_related_entry_id
_cod_related_entry_database
_cod_related_entry_code
1 ChemSpider 12031730
